data_7021501
loop_
_publ_author_name
'Melen, Rebecca L.'
'Lough, Alan J.'
'Stephan, Douglas W.'

_publ_section_title
;
 Boron azides in Staudinger oxidations and cycloadditions.
;
_journal_issue 24
_journal_name_full 'Dalton transactions (Cambridge, England : 2003)'
_journal_page_first 8674
_journal_page_last 8683
_journal_paper_doi 10.1039/c3dt50791b
_journal_volume 42
_journal_year 2013
_chemical_formula_moiety 'C24 H27 B F10 N P'
_chemical_formula_sum 'C24 H27 B F10 N P'
_chemical_formula_weight 561.25
_chemical_name_systematic
;
?
;
_space_group_IT_number 61
_symmetry_cell_setting orthorhombic
_symmetry_space_group_name_Hall '-P 2ac 2ab'
_symmetry_space_group_name_H-M 'P b c a'
_atom_sites_solution_hydrogens geom
_atom_sites_solution_primary direct
_atom_sites_solution_secondary difmap
_audit_creation_method SHELXL-97
_cell_angle_alpha 90.00
_cell_angle_beta 90.00
_cell_angle_gamma 90.00
_cell_formula_units_Z 8
_cell_length_a 17.7955(11)
_cell_length_b 14.0784(8)
_cell_length_c 20.1991(9)
_cell_measurement_reflns_used 6601
_cell_measurement_temperature 150(2)
_cell_measurement_theta_max 27.84
_cell_measurement_theta_min 2.32
_cell_volume 5060.5(5)
_computing_cell_refinement 'Bruker SAINT'
_computing_data_collection 'Bruker APEX2'
_computing_data_reduction 'Bruker SHELXTL XPREP'
_computing_molecular_graphics 'Mercury v3.0'
_computing_publication_material 'Bruker SHELXTL XCIF'
_computing_structure_refinement 'SHELXL-97 (Sheldrick, 1997)'
_computing_structure_solution 'SHELXS-97 (Sheldrick, 1997)'
_diffrn_ambient_temperature 150(2)
_diffrn_measured_fraction_theta_full 0.997
_diffrn_measured_fraction_theta_max 0.997
_diffrn_measurement_device_type 'CCD area detector'
_diffrn_measurement_method 'phi and omega scans'
_diffrn_radiation_monochromator graphite
_diffrn_radiation_source 'fine-focus sealed tube'
_diffrn_radiation_type MoK\a
_diffrn_radiation_wavelength 0.71073
_diffrn_reflns_av_R_equivalents 0.0791
_diffrn_reflns_av_unetI/netI 0.0756
_diffrn_reflns_limit_h_max 23
_diffrn_reflns_limit_h_min -14
_diffrn_reflns_limit_k_max 18
_diffrn_reflns_limit_k_min -15
_diffrn_reflns_limit_l_max 26
_diffrn_reflns_limit_l_min -16
_diffrn_reflns_number 31559
_diffrn_reflns_theta_full 28.33
_diffrn_reflns_theta_max 28.33
_diffrn_reflns_theta_min 2.02
_exptl_absorpt_coefficient_mu 0.197
_exptl_absorpt_correction_T_max 0.9617
_exptl_absorpt_correction_T_min 0.9617
_exptl_absorpt_correction_type empirical
_exptl_absorpt_process_details sadabs
_exptl_crystal_colour colourless
_exptl_crystal_density_diffrn 1.473
_exptl_crystal_density_method 'not measured'
_exptl_crystal_description block
_exptl_crystal_F_000 2304
_exptl_crystal_size_max 0.20
_exptl_crystal_size_mid 0.18
_exptl_crystal_size_min 0.15
_refine_diff_density_max 1.040
_refine_diff_density_min -0.442
_refine_diff_density_rms 0.088
_refine_ls_extinction_method none
_refine_ls_goodness_of_fit_ref 1.033
_refine_ls_hydrogen_treatment constr
_refine_ls_matrix_type full
_refine_ls_number_parameters 343
_refine_ls_number_reflns 6290
_refine_ls_number_restraints 0
_refine_ls_restrained_S_all 1.033
_refine_ls_R_factor_all 0.1233
_refine_ls_R_factor_gt 0.0672
_refine_ls_shift/su_max 0.000
_refine_ls_shift/su_mean 0.000
_refine_ls_structure_factor_coef Fsqd
_refine_ls_weighting_details 'calc w=1/[\s^2^(Fo^2^)+(0.1129P)^2^+2.4172P] where P=(Fo^2^+2Fc^2^)/3'
_refine_ls_weighting_scheme calc
_refine_ls_wR_factor_gt 0.1770
_refine_ls_wR_factor_ref 0.2150
_reflns_number_gt 3742
_reflns_number_total 6290
_reflns_threshold_expression >2sigma(I)
_cod_data_source_file c3dt50791b.txt
_cod_data_source_block compound_2a
_cod_depositor_comments
;
The following automatic conversions were performed:

'_symmetry_cell_setting' value 'Orthorhombic' changed to
'orthorhombic' according to
/home/saulius/struct/CIF-dictionaries/cif_core.dic dictionary named
'cif_core.dic' version 2.4.2 from 2011-04-26.

Automatic conversion script
Id: cif_fix_values 1891 2012-01-12 08:04:46Z andrius 
;
_cod_original_sg_symbol_H-M Pbca
_cod_database_code 7021501

loop_
_symmetry_equiv_pos_as_xyz
'x, y, z'
'x+1/2, -y+1/2, -z'
'-x, y+1/2, -z+1/2'
'-x+1/2, -y, z+1/2'
'-x, -y, -z'
'-x-1/2, y-1/2, z'
'x, -y-1/2, z-1/2'
'x-1/2, y, -z-1/2'

loop_
_atom_site_label
_atom_site_type_symbol
_atom_site_fract_x
_atom_site_fract_y
_atom_site_fract_z
_atom_site_U_iso_or_equiv
_atom_site_adp_type
_atom_site_occupancy
_atom_site_symmetry_multiplicity
_atom_site_calc_flag
_atom_site_refinement_flags
P1 P 0.09252(5) 0.13710(6) 0.19030(4) 0.0180(2) Uani 1 1 d .
N1 N 0.09546(17) 0.1906(2) 0.12276(12) 0.0253(6) Uani 1 1 d .
B1 B 0.0940(2) 0.2236(3) 0.06030(16) 0.0199(7) Uani 1 1 d .
C11 C 0.02694(18) 0.2892(2) 0.03153(14) 0.0203(7) Uani 1 1 d .
F12 F 0.03717(13) 0.40198(15) 0.11803(9) 0.0359(5) Uani 1 1 d .
C12 C 0.00350(19) 0.3720(2) 0.06191(14) 0.0242(7) Uani 1 1 d .
F13 F -0.07550(13) 0.50705(16) 0.07029(10) 0.0406(6) Uani 1 1 d .
C13 C -0.0545(2) 0.4272(2) 0.03864(17) 0.0274(8) Uani 1 1 d .
F14 F -0.14791(13) 0.45467(17) -0.04274(11) 0.0442(6) Uani 1 1 d .
C14 C -0.09125(19) 0.4018(3) -0.01899(17) 0.0296(8) Uani 1 1 d .
F15 F -0.10642(13) 0.29334(17) -0.10645(10) 0.0437(6) Uani 1 1 d .
C15 C -0.0694(2) 0.3205(3) -0.05143(16) 0.0292(8) Uani 1 1 d .
F16 F 0.00786(12) 0.18823(15) -0.05997(9) 0.0352(5) Uani 1 1 d .
C16 C -0.01094(19) 0.2672(2) -0.02640(15) 0.0247(7) Uani 1 1 d .
C21 C 0.16108(18) 0.2048(2) 0.00814(14) 0.0205(7) Uani 1 1 d .
F22 F 0.21263(13) 0.35298(16) 0.03634(11) 0.0406(6) Uani 1 1 d .
C22 C 0.21619(19) 0.2728(3) 0.00018(16) 0.0268(7) Uani 1 1 d .
F23 F 0.32809(13) 0.3308(2) -0.04901(13) 0.0536(7) Uani 1 1 d .
C23 C 0.27603(19) 0.2628(3) -0.04376(17) 0.0315(8) Uani 1 1 d .
F24 F 0.33630(13) 0.17284(19) -0.12605(10) 0.0467(6) Uani 1 1 d .
C24 C 0.2803(2) 0.1828(3) -0.08132(16) 0.0312(8) Uani 1 1 d .
F25 F 0.23214(15) 0.03389(17) -0.11194(11) 0.0508(7) Uani 1 1 d .
C25 C 0.2272(2) 0.1129(3) -0.07474(15) 0.0313(8) Uani 1 1 d .
F26 F 0.11857(13) 0.05364(15) -0.02492(11) 0.0416(6) Uani 1 1 d .
C26 C 0.1694(2) 0.1242(2) -0.03030(15) 0.0253(7) Uani 1 1 d .
C31 C 0.1391(3) 0.0186(3) 0.18256(18) 0.0398(10) Uani 1 1 d .
C32 C 0.0834(3) -0.0469(3) 0.1418(2) 0.0665(16) Uani 1 1 d .
H32A H 0.0741 -0.0184 0.0983 0.100 Uiso 1 1 calc R
H32B H 0.0358 -0.0529 0.1658 0.100 Uiso 1 1 calc R
H32C H 0.1058 -0.1099 0.1360 0.100 Uiso 1 1 calc R
C33 C 0.2086(3) 0.0254(4) 0.1423(3) 0.0705(16) Uani 1 1 d .
H33A H 0.2478 0.0576 0.1680 0.106 Uiso 1 1 calc R
H33B H 0.1983 0.0617 0.1019 0.106 Uiso 1 1 calc R
H33C H 0.2257 -0.0385 0.1304 0.106 Uiso 1 1 calc R
C34 C 0.1530(3) -0.0336(3) 0.2474(2) 0.0445(10) Uani 1 1 d .
H34A H 0.1732 -0.0970 0.2380 0.067 Uiso 1 1 calc R
H34B H 0.1057 -0.0396 0.2717 0.067 Uiso 1 1 calc R
H34C H 0.1893 0.0021 0.2741 0.067 Uiso 1 1 calc R
C41 C 0.1438(2) 0.2121(3) 0.25301(17) 0.0322(8) Uani 1 1 d .
C42 C 0.1311(3) 0.3162(3) 0.2410(2) 0.0542(13) Uani 1 1 d .
H42A H 0.0776 0.3308 0.2465 0.081 Uiso 1 1 calc R
H42B H 0.1467 0.3323 0.1959 0.081 Uiso 1 1 calc R
H42C H 0.1605 0.3533 0.2728 0.081 Uiso 1 1 calc R
C43 C 0.2310(3) 0.1998(4) 0.2424(2) 0.0571(13) Uani 1 1 d .
H43A H 0.2437 0.2142 0.1963 0.086 Uiso 1 1 calc R
H43B H 0.2454 0.1342 0.2526 0.086 Uiso 1 1 calc R
H43C H 0.2581 0.2433 0.2718 0.086 Uiso 1 1 calc R
C44 C 0.1294(3) 0.1840(3) 0.32483(18) 0.0420(10) Uani 1 1 d .
H44A H 0.1605 0.2231 0.3541 0.063 Uiso 1 1 calc R
H44B H 0.1421 0.1169 0.3311 0.063 Uiso 1 1 calc R
H44C H 0.0762 0.1940 0.3354 0.063 Uiso 1 1 calc R
C51 C -0.0090(2) 0.1248(3) 0.21498(18) 0.0393(10) Uani 1 1 d .
C52 C -0.0553(3) 0.1007(4) 0.1555(2) 0.0657(16) Uani 1 1 d .
H52A H -0.0451 0.0351 0.1421 0.099 Uiso 1 1 calc R
H52B H -0.0425 0.1438 0.1191 0.099 Uiso 1 1 calc R
H52C H -0.1087 0.1075 0.1663 0.099 Uiso 1 1 calc R
C53 C -0.0247(2) 0.0564(3) 0.27240(17) 0.0383(9) Uani 1 1 d .
H53A H -0.0788 0.0547 0.2813 0.057 Uiso 1 1 calc R
H53B H 0.0019 0.0782 0.3121 0.057 Uiso 1 1 calc R
H53C H -0.0072 -0.0074 0.2606 0.057 Uiso 1 1 calc R
C54 C -0.0389(2) 0.2261(3) 0.2364(2) 0.0511(12) Uani 1 1 d .
H54A H -0.0287 0.2721 0.2011 0.077 Uiso 1 1 calc R
H54B H -0.0133 0.2463 0.2770 0.077 Uiso 1 1 calc R
H54C H -0.0931 0.2228 0.2444 0.077 Uiso 1 1 calc R

loop_
_atom_site_aniso_label
_atom_site_aniso_U_11
_atom_site_aniso_U_22
_atom_site_aniso_U_33
_atom_site_aniso_U_23
_atom_site_aniso_U_13
_atom_site_aniso_U_12
P1 0.0196(4) 0.0194(4) 0.0151(4) 0.0018(3) -0.0017(3) -0.0005(3)
N1 0.0351(16) 0.0258(15) 0.0151(12) 0.0009(10) 0.0003(12) -0.0018(13)
B1 0.0247(18) 0.0162(17) 0.0187(16) -0.0018(12) 0.0008(15) -0.0016(15)
C11 0.0239(16) 0.0218(17) 0.0154(14) 0.0022(11) 0.0046(12) -0.0023(14)
F12 0.0521(14) 0.0311(12) 0.0244(10) -0.0093(8) -0.0057(9) 0.0065(11)
C12 0.0300(17) 0.0255(18) 0.0172(14) 0.0014(12) 0.0024(13) 0.0013(15)
F13 0.0511(14) 0.0321(12) 0.0386(12) -0.0041(9) 0.0061(10) 0.0178(11)
C13 0.0299(18) 0.0227(18) 0.0296(17) 0.0024(13) 0.0091(15) 0.0045(15)
F14 0.0362(12) 0.0492(15) 0.0471(13) 0.0145(11) -0.0036(10) 0.0140(12)
C14 0.0232(17) 0.035(2) 0.0309(18) 0.0112(15) 0.0011(15) 0.0050(16)
F15 0.0418(13) 0.0551(16) 0.0342(12) -0.0023(10) -0.0171(10) 0.0032(12)
C15 0.0265(17) 0.041(2) 0.0204(16) 0.0041(15) -0.0049(13) -0.0039(17)
F16 0.0374(12) 0.0397(13) 0.0286(10) -0.0140(9) -0.0086(9) 0.0045(10)
C16 0.0240(17) 0.0289(18) 0.0210(15) -0.0025(13) 0.0013(13) -0.0022(15)
C21 0.0217(15) 0.0249(17) 0.0150(14) 0.0002(12) -0.0032(12) 0.0039(14)
F22 0.0411(13) 0.0349(13) 0.0457(13) -0.0133(10) 0.0081(10) -0.0109(11)
C22 0.0308(18) 0.0270(19) 0.0226(16) -0.0016(13) -0.0018(14) 0.0025(16)
F23 0.0336(13) 0.0643(18) 0.0629(16) 0.0046(13) 0.0152(12) -0.0158(13)
C23 0.0230(17) 0.045(2) 0.0260(17) 0.0118(15) 0.0000(14) -0.0012(17)
F24 0.0332(12) 0.0776(18) 0.0291(11) 0.0086(11) 0.0140(10) 0.0161(12)
C24 0.0264(18) 0.050(2) 0.0174(15) 0.0085(15) 0.0051(14) 0.0126(17)
F25 0.0637(16) 0.0473(15) 0.0413(13) -0.0202(11) 0.0130(12) 0.0130(13)
C25 0.040(2) 0.037(2) 0.0168(15) -0.0009(13) 0.0018(14) 0.0144(18)
F26 0.0501(14) 0.0299(12) 0.0448(13) -0.0106(9) 0.0116(11) -0.0088(11)
C26 0.0278(17) 0.0259(18) 0.0221(16) -0.0008(13) 0.0006(13) 0.0000(15)
C31 0.066(3) 0.0240(19) 0.0296(18) -0.0012(14) -0.0034(19) 0.015(2)
C32 0.111(5) 0.034(3) 0.054(3) -0.012(2) -0.024(3) 0.006(3)
C33 0.082(4) 0.067(4) 0.063(3) 0.001(3) 0.025(3) 0.043(3)
C34 0.057(3) 0.033(2) 0.044(2) 0.0116(17) -0.007(2) 0.013(2)
C41 0.048(2) 0.0257(18) 0.0233(16) -0.0022(14) -0.0069(16) -0.0084(17)
C42 0.086(4) 0.035(2) 0.041(2) -0.0029(18) -0.011(2) -0.021(3)
C43 0.043(3) 0.076(4) 0.052(3) -0.008(2) -0.005(2) -0.018(3)
C44 0.056(3) 0.045(3) 0.0251(18) 0.0017(16) -0.0121(18) -0.010(2)
C51 0.0225(18) 0.063(3) 0.0323(19) 0.0174(18) -0.0038(15) -0.0083(19)
C52 0.038(2) 0.108(5) 0.051(3) 0.029(3) -0.015(2) -0.019(3)
C53 0.033(2) 0.047(2) 0.0344(19) 0.0136(17) 0.0047(17) -0.0135(19)
C54 0.038(2) 0.065(3) 0.051(3) 0.015(2) 0.010(2) 0.014(2)

loop_
_atom_type_symbol
_atom_type_description
_atom_type_scat_dispersion_real
_atom_type_scat_dispersion_imag
_atom_type_scat_source
C C 0.0033 0.0016 'International Tables Vol C Tables 4.2.6.8 and 6.1.1.4'
H H 0.0000 0.0000 'International Tables Vol C Tables 4.2.6.8 and 6.1.1.4'
N N 0.0061 0.0033 'International Tables Vol C Tables 4.2.6.8 and 6.1.1.4'
B B 0.0013 0.0007 'International Tables Vol C Tables 4.2.6.8 and 6.1.1.4'
F F 0.0171 0.0103 'International Tables Vol C Tables 4.2.6.8 and 6.1.1.4'
P P 0.1023 0.0942 'International Tables Vol C Tables 4.2.6.8 and 6.1.1.4'

loop_
_geom_angle_atom_site_label_1
_geom_angle_atom_site_label_2
_geom_angle_atom_site_label_3
_geom_angle
N1 P1 C31 110.07(16)
N1 P1 C51 107.96(16)
C31 P1 C51 111.5(2)
N1 P1 C41 107.52(15)
C31 P1 C41 109.94(18)
C51 P1 C41 109.79(18)
B1 N1 P1 170.8(3)
N1 B1 C21 122.8(3)
N1 B1 C11 123.3(3)
C21 B1 C11 113.9(3)
C12 C11 C16 114.6(3)
C12 C11 B1 123.0(3)
C16 C11 B1 122.4(3)
F12 C12 C13 116.3(3)
F12 C12 C11 120.2(3)
C13 C12 C11 123.5(3)
F13 C13 C12 121.2(3)
F13 C13 C14 119.0(3)
C12 C13 C14 119.8(3)
F14 C14 C15 120.2(3)
F14 C14 C13 120.9(3)
C15 C14 C13 118.9(3)
F15 C15 C14 119.5(3)
F15 C15 C16 121.1(3)
C14 C15 C16 119.4(3)
F16 C16 C15 116.9(3)
F16 C16 C11 119.3(3)
C15 C16 C11 123.7(3)
C22 C21 C26 115.3(3)
C22 C21 B1 119.2(3)
C26 C21 B1 125.4(3)
F22 C22 C21 119.0(3)
F22 C22 C23 117.8(3)
C21 C22 C23 123.2(3)
F23 C23 C24 120.7(3)
F23 C23 C22 120.6(3)
C24 C23 C22 118.7(3)
F24 C24 C23 119.9(4)
F24 C24 C25 119.9(3)
C23 C24 C25 120.1(3)
F25 C25 C24 119.6(3)
F25 C25 C26 120.6(4)
C24 C25 C26 119.7(3)
F26 C26 C25 118.0(3)
F26 C26 C21 119.2(3)
C25 C26 C21 122.8(3)
C33 C31 C34 111.5(4)
C33 C31 C32 105.9(4)
C34 C31 C32 105.5(4)
C33 C31 P1 111.0(3)
C34 C31 P1 115.6(3)
C32 C31 P1 106.5(3)
C31 C32 H32A 109.5
C31 C32 H32B 109.5
H32A C32 H32B 109.5
C31 C32 H32C 109.5
H32A C32 H32C 109.5
H32B C32 H32C 109.5
C31 C33 H33A 109.5
C31 C33 H33B 109.5
H33A C33 H33B 109.5
C31 C33 H33C 109.5
H33A C33 H33C 109.5
H33B C33 H33C 109.5
C31 C34 H34A 109.5
C31 C34 H34B 109.5
H34A C34 H34B 109.5
C31 C34 H34C 109.5
H34A C34 H34C 109.5
H34B C34 H34C 109.5
C42 C41 C44 112.4(3)
C42 C41 C43 103.5(4)
C44 C41 C43 105.5(3)
C42 C41 P1 111.4(3)
C44 C41 P1 114.3(3)
C43 C41 P1 108.9(3)
C41 C42 H42A 109.5
C41 C42 H42B 109.5
H42A C42 H42B 109.5
C41 C42 H42C 109.5
H42A C42 H42C 109.5
H42B C42 H42C 109.5
C41 C43 H43A 109.5
C41 C43 H43B 109.5
H43A C43 H43B 109.5
C41 C43 H43C 109.5
H43A C43 H43C 109.5
H43B C43 H43C 109.5
C41 C44 H44A 109.5
C41 C44 H44B 109.5
H44A C44 H44B 109.5
C41 C44 H44C 109.5
H44A C44 H44C 109.5
H44B C44 H44C 109.5
C52 C51 C53 111.4(4)
C52 C51 C54 103.8(4)
C53 C51 C54 107.3(3)
C52 C51 P1 109.7(3)
C53 C51 P1 115.7(3)
C54 C51 P1 108.2(3)
C51 C52 H52A 109.5
C51 C52 H52B 109.5
H52A C52 H52B 109.5
C51 C52 H52C 109.5
H52A C52 H52C 109.5
H52B C52 H52C 109.5
C51 C53 H53A 109.5
C51 C53 H53B 109.5
H53A C53 H53B 109.5
C51 C53 H53C 109.5
H53A C53 H53C 109.5
H53B C53 H53C 109.5
C51 C54 H54A 109.5
C51 C54 H54B 109.5
H54A C54 H54B 109.5
C51 C54 H54C 109.5
H54A C54 H54C 109.5
H54B C54 H54C 109.5

loop_
_geom_bond_atom_site_label_1
_geom_bond_atom_site_label_2
_geom_bond_distance
P1 N1 1.560(3)
P1 C31 1.870(4)
P1 C51 1.882(4)
P1 C41 1.885(3)
N1 B1 1.344(4)
B1 C21 1.614(5)
B1 C11 1.617(5)
C11 C12 1.382(5)
C11 C16 1.385(4)
F12 C12 1.350(4)
C12 C13 1.375(5)
F13 C13 1.346(4)
C13 C14 1.382(5)
F14 C14 1.342(4)
C14 C15 1.374(5)
F15 C15 1.347(4)
C15 C16 1.379(5)
F16 C16 1.345(4)
C21 C22 1.379(5)
C21 C26 1.383(4)
F22 C22 1.346(4)
C22 C23 1.393(5)
F23 C23 1.336(4)
C23 C24 1.361(5)
F24 C24 1.353(4)
C24 C25 1.371(5)
F25 C25 1.345(4)
C25 C26 1.375(5)
F26 C26 1.347(4)
C31 C33 1.483(7)
C31 C34 1.522(5)
C31 C32 1.585(6)
C32 H32A 0.9800
C32 H32B 0.9800
C32 H32C 0.9800
C33 H33A 0.9800
C33 H33B 0.9800
C33 H33C 0.9800
C34 H34A 0.9800
C34 H34B 0.9800
C34 H34C 0.9800
C41 C42 1.503(5)
C41 C44 1.526(5)
C41 C43 1.575(6)
C42 H42A 0.9800
C42 H42B 0.9800
C42 H42C 0.9800
C43 H43A 0.9800
C43 H43B 0.9800
C43 H43C 0.9800
C44 H44A 0.9800
C44 H44B 0.9800
C44 H44C 0.9800
C51 C52 1.497(6)
C51 C53 1.533(5)
C51 C54 1.583(6)
C52 H52A 0.9800
C52 H52B 0.9800
C52 H52C 0.9800
C53 H53A 0.9800
C53 H53B 0.9800
C53 H53C 0.9800
C54 H54A 0.9800
C54 H54B 0.9800
C54 H54C 0.9800

loop_
_geom_torsion_atom_site_label_1
_geom_torsion_atom_site_label_2
_geom_torsion_atom_site_label_3
_geom_torsion_atom_site_label_4
_geom_torsion
C31 P1 N1 B1 48.1(19)
C51 P1 N1 B1 -73.8(18)
C41 P1 N1 B1 167.8(18)
P1 N1 B1 C21 -82.4(19)
P1 N1 B1 C11 100.4(18)
N1 B1 C11 C12 53.3(5)
C21 B1 C11 C12 -124.1(3)
N1 B1 C11 C16 -127.7(4)
C21 B1 C11 C16 54.9(4)
C16 C11 C12 F12 -178.7(3)
B1 C11 C12 F12 0.4(5)
C16 C11 C12 C13 2.4(5)
B1 C11 C12 C13 -178.6(3)
F12 C12 C13 F13 0.6(5)
C11 C12 C13 F13 179.6(3)
F12 C12 C13 C14 179.3(3)
C11 C12 C13 C14 -1.7(5)
F13 C13 C14 F14 -1.1(5)
C12 C13 C14 F14 -179.8(3)
F13 C13 C14 C15 179.6(3)
C12 C13 C14 C15 0.9(5)
F14 C14 C15 F15 -1.4(5)
C13 C14 C15 F15 177.8(3)
F14 C14 C15 C16 179.8(3)
C13 C14 C15 C16 -1.0(5)
F15 C15 C16 F16 1.0(5)
C14 C15 C16 F16 179.7(3)
F15 C15 C16 C11 -177.0(3)
C14 C15 C16 C11 1.8(5)
C12 C11 C16 F16 179.7(3)
B1 C11 C16 F16 0.6(5)
C12 C11 C16 C15 -2.4(5)
B1 C11 C16 C15 178.5(3)
N1 B1 C21 C22 -95.5(4)
C11 B1 C21 C22 82.0(4)
N1 B1 C21 C26 84.0(4)
C11 B1 C21 C26 -98.6(4)
C26 C21 C22 F22 -179.3(3)
B1 C21 C22 F22 0.2(4)
C26 C21 C22 C23 0.7(5)
B1 C21 C22 C23 -179.8(3)
F22 C22 C23 F23 0.5(5)
C21 C22 C23 F23 -179.5(3)
F22 C22 C23 C24 -179.3(3)
C21 C22 C23 C24 0.7(5)
F23 C23 C24 F24 -2.1(5)
C22 C23 C24 F24 177.7(3)
F23 C23 C24 C25 179.0(3)
C22 C23 C24 C25 -1.2(5)
F24 C24 C25 F25 1.4(5)
C23 C24 C25 F25 -179.7(3)
F24 C24 C25 C26 -178.5(3)
C23 C24 C25 C26 0.4(5)
F25 C25 C26 F26 0.5(5)
C24 C25 C26 F26 -179.5(3)
F25 C25 C26 C21 -178.8(3)
C24 C25 C26 C21 1.1(5)
C22 C21 C26 F26 179.1(3)
B1 C21 C26 F26 -0.4(5)
C22 C21 C26 C25 -1.6(5)
B1 C21 C26 C25 178.9(3)
N1 P1 C31 C33 41.0(4)
C51 P1 C31 C33 160.8(3)
C41 P1 C31 C33 -77.2(4)
N1 P1 C31 C34 169.3(3)
C51 P1 C31 C34 -71.0(4)
C41 P1 C31 C34 51.0(4)
N1 P1 C31 C32 -73.9(3)
C51 P1 C31 C32 45.9(3)
C41 P1 C31 C32 167.9(3)
N1 P1 C41 C42 36.1(3)
C31 P1 C41 C42 156.0(3)
C51 P1 C41 C42 -81.1(3)
N1 P1 C41 C44 164.9(3)
C31 P1 C41 C44 -75.3(3)
C51 P1 C41 C44 47.7(3)
N1 P1 C41 C43 -77.4(3)
C31 P1 C41 C43 42.4(3)
C51 P1 C41 C43 165.4(3)
N1 P1 C51 C52 40.7(4)
C31 P1 C51 C52 -80.3(4)
C41 P1 C51 C52 157.7(3)
N1 P1 C51 C53 167.7(3)
C31 P1 C51 C53 46.7(4)
C41 P1 C51 C53 -75.3(3)
N1 P1 C51 C54 -71.8(3)
C31 P1 C51 C54 167.2(2)
C41 P1 C51 C54 45.1(3)
